data_7022301
loop_
_publ_author_name
'Xu, Feng'
'Tao, Tao'
'Zhang, Kun'
'Wang, Xiao-Xu'
'Huang, Wei'
'You, Xiao-Zeng'

_publ_section_title
;
 C-C bond cleavage in acetonitrile by copper(II)-bipyridine complexes and
 in situ formation of cyano-bridged mixed-valent copper complexes.
;
_journal_issue 10
_journal_name_full 'Dalton transactions (Cambridge, England : 2003)'
_journal_page_first 3631
_journal_page_last 3645
_journal_paper_doi 10.1039/c2dt32281a
_journal_volume 42
_journal_year 2013
_chemical_formula_moiety 'C24 H16 Cu N4, F6 P'
_chemical_formula_sum 'C24 H16 Cu F6 N4 P'
_chemical_formula_weight 568.92
_chemical_name_systematic
;
?
;
_space_group_IT_number 13
_symmetry_cell_setting monoclinic
_symmetry_space_group_name_Hall '-P 2yc'
_symmetry_space_group_name_H-M 'P 1 2/c 1'
_atom_sites_solution_hydrogens geom
_atom_sites_solution_primary direct
_atom_sites_solution_secondary difmap
_audit_creation_method SHELXL-97
_cell_angle_alpha 90.00
_cell_angle_beta 97.177(2)
_cell_angle_gamma 90.00
_cell_formula_units_Z 2
_cell_length_a 10.4565(15)
_cell_length_b 14.390(2)
_cell_length_c 7.5675(11)
_cell_measurement_reflns_used 933
_cell_measurement_temperature 291(2)
_cell_measurement_theta_max 19.653
_cell_measurement_theta_min 2.420
_cell_volume 1129.8(3)
_computing_cell_refinement SMART
_computing_data_collection 'SMART (Bruker 2000)'
_computing_data_reduction 'SAINT (Bruker 2000)'
_computing_molecular_graphics SHELXTL
_computing_publication_material SHELXTL
_computing_structure_refinement 'SHELXTL (BRUKER 2000)'
_computing_structure_solution 'SHELXTL (BRUKER 2000)'
_diffrn_ambient_temperature 291(2)
_diffrn_detector_area_resol_mean 0
_diffrn_measured_fraction_theta_full 0.998
_diffrn_measured_fraction_theta_max 0.998
_diffrn_measurement_device_type 'Bruker Smart Apex CCD area detector'
_diffrn_measurement_method '\f and \w scans'
_diffrn_radiation_monochromator graphite
_diffrn_radiation_source 'fine-focus sealed tube'
_diffrn_radiation_type MoK\a
_diffrn_radiation_wavelength 0.71073
_diffrn_reflns_av_R_equivalents 0.0689
_diffrn_reflns_av_sigmaI/netI 0.0987
_diffrn_reflns_limit_h_max 12
_diffrn_reflns_limit_h_min -11
_diffrn_reflns_limit_k_max 13
_diffrn_reflns_limit_k_min -17
_diffrn_reflns_limit_l_max 8
_diffrn_reflns_limit_l_min -8
_diffrn_reflns_number 5635
_diffrn_reflns_theta_full 25.00
_diffrn_reflns_theta_max 25.00
_diffrn_reflns_theta_min 1.96
_diffrn_standards_decay_% 0
_diffrn_standards_interval_count 0
_diffrn_standards_interval_time 0
_diffrn_standards_number 0
_exptl_absorpt_coefficient_mu 1.109
_exptl_absorpt_correction_T_max 0.9165
_exptl_absorpt_correction_T_min 0.8972
_exptl_absorpt_correction_type multi-scan
_exptl_absorpt_process_details 'SADABS, Bruker(2000)'
_exptl_crystal_colour brown
_exptl_crystal_density_diffrn 1.672
_exptl_crystal_density_method 'not measured'
_exptl_crystal_description block
_exptl_crystal_F_000 572
_exptl_crystal_size_max 0.10
_exptl_crystal_size_mid 0.10
_exptl_crystal_size_min 0.08
_refine_diff_density_max 0.389
_refine_diff_density_min -0.242
_refine_diff_density_rms 0.067
_refine_ls_extinction_method none
_refine_ls_goodness_of_fit_ref 0.818
_refine_ls_hydrogen_treatment constr
_refine_ls_matrix_type full
_refine_ls_number_parameters 165
_refine_ls_number_reflns 1997
_refine_ls_number_restraints 0
_refine_ls_restrained_S_all 0.818
_refine_ls_R_factor_all 0.0908
_refine_ls_R_factor_gt 0.0416
_refine_ls_shift/su_max 0.000
_refine_ls_shift/su_mean 0.000
_refine_ls_structure_factor_coef Fsqd
_refine_ls_weighting_details 'calc w=1/[\s^2^(Fo^2^)+(0.0311P)^2^] where P=(Fo^2^+2Fc^2^)/3'
_refine_ls_weighting_scheme calc
_refine_ls_wR_factor_gt 0.0746
_refine_ls_wR_factor_ref 0.0842
_reflns_number_gt 1064
_reflns_number_total 1997
_reflns_threshold_expression >2sigma(I)
_cod_data_source_file c2dt32281a.txt
_cod_data_source_block 11
_cod_depositor_comments
;
The following automatic conversions were performed:

'_symmetry_cell_setting' value 'Monoclinic' changed to 'monoclinic'
according to /home/saulius/struct/CIF-dictionaries/cif_core.dic
dictionary named 'cif_core.dic' version 2.4.2 from 2011-04-26.

Automatic conversion script
Id: cif_fix_values 1891 2012-01-12 08:04:46Z andrius 
;
_cod_original_sg_symbol_H-M 'P 2/c'
_cod_database_code 7022301

loop_
_symmetry_equiv_pos_as_xyz
'x, y, z'
'-x, y, -z+1/2'
'-x, -y, -z'
'x, -y, z-1/2'

loop_
_atom_site_label
_atom_site_type_symbol
_atom_site_fract_x
_atom_site_fract_y
_atom_site_fract_z
_atom_site_U_iso_or_equiv
_atom_site_adp_type
_atom_site_occupancy
_atom_site_symmetry_multiplicity
_atom_site_calc_flag
_atom_site_refinement_flags
Cu1 Cu 1.0000 0.21664(4) 0.2500 0.0584(3) Uani 1 2 d S
C1 C 0.7658(4) 0.1080(3) 0.0675(5) 0.0589(11) Uani 1 1 d .
H1 H 0.7280 0.1649 0.0339 0.071 Uiso 1 1 calc R
C2 C 0.6948(4) 0.0275(3) 0.0247(5) 0.0626(12) Uani 1 1 d .
H2 H 0.6113 0.0312 -0.0340 0.075 Uiso 1 1 calc R
C3 C 0.7483(4) -0.0566(3) 0.0691(5) 0.0600(12) Uani 1 1 d .
H3 H 0.7022 -0.1109 0.0405 0.072 Uiso 1 1 calc R
C4 C 0.8739(4) -0.0605(2) 0.1587(5) 0.0472(10) Uani 1 1 d .
C5 C 0.9401(3) -0.1452(2) 0.2090(6) 0.0634(12) Uani 1 1 d .
H5 H 0.8982 -0.2016 0.1836 0.076 Uiso 1 1 calc R
C6 C 0.9367(3) 0.0238(2) 0.2014(5) 0.0397(9) Uani 1 1 d .
C7 C 1.2357(4) 0.3259(3) 0.1497(5) 0.0612(11) Uani 1 1 d .
H7 H 1.2745 0.2692 0.1313 0.073 Uiso 1 1 calc R
C8 C 1.3056(4) 0.4065(3) 0.1289(6) 0.0679(13) Uani 1 1 d .
H8 H 1.3892 0.4032 0.0995 0.082 Uiso 1 1 calc R
C9 C 1.2503(4) 0.4900(3) 0.1521(6) 0.0665(12) Uani 1 1 d .
H9 H 1.2952 0.5445 0.1362 0.080 Uiso 1 1 calc R
C10 C 1.1250(4) 0.4940(3) 0.2000(5) 0.0497(10) Uani 1 1 d .
C11 C 1.0593(3) 0.5793(2) 0.2271(6) 0.0656(13) Uani 1 1 d .
H11 H 1.1004 0.6355 0.2123 0.079 Uiso 1 1 calc R
C12 C 1.0633(3) 0.4092(2) 0.2231(4) 0.0405(9) Uani 1 1 d .
F1 F 0.34781(18) 0.26834(15) 0.7511(3) 0.0852(8) Uani 1 1 d .
F2 F 0.4812(2) 0.2663(2) 0.5410(4) 0.1229(11) Uani 1 1 d .
F3 F 0.5000 0.1597(2) 0.7500 0.1063(13) Uani 1 2 d S
F4 F 0.5000 0.3767(2) 0.7500 0.1369(19) Uani 1 2 d S
N1 N 0.8843(3) 0.10800(18) 0.1537(4) 0.0454(8) Uani 1 1 d .
N2 N 1.1167(3) 0.32493(19) 0.1943(4) 0.0503(8) Uani 1 1 d .
P1 P 0.5000 0.26863(11) 0.7500 0.0599(5) Uani 1 2 d S

loop_
_atom_site_aniso_label
_atom_site_aniso_U_11
_atom_site_aniso_U_22
_atom_site_aniso_U_33
_atom_site_aniso_U_23
_atom_site_aniso_U_13
_atom_site_aniso_U_12
Cu1 0.0615(5) 0.0329(4) 0.0798(6) 0.000 0.0057(4) 0.000
C1 0.051(3) 0.056(3) 0.068(3) 0.008(2) 0.000(2) 0.000(2)
C2 0.045(2) 0.076(3) 0.066(3) 0.005(3) 0.002(2) -0.016(2)
C3 0.059(3) 0.058(3) 0.066(3) -0.003(2) 0.017(2) -0.020(2)
C4 0.049(2) 0.041(2) 0.055(3) -0.004(2) 0.020(2) -0.011(2)
C5 0.078(3) 0.034(2) 0.082(4) 0.000(2) 0.025(3) -0.0088(19)
C6 0.042(2) 0.038(2) 0.042(2) 0.0004(18) 0.0150(18) -0.0022(17)
C7 0.052(3) 0.058(3) 0.075(3) -0.014(2) 0.012(2) 0.002(2)
C8 0.048(3) 0.083(4) 0.074(3) -0.011(3) 0.013(2) -0.014(3)
C9 0.067(3) 0.063(3) 0.070(3) -0.012(2) 0.009(2) -0.029(2)
C10 0.062(3) 0.040(2) 0.046(3) -0.0035(19) 0.006(2) -0.011(2)
C11 0.096(4) 0.033(2) 0.066(3) -0.004(2) 0.006(3) -0.008(2)
C12 0.047(2) 0.034(2) 0.041(2) -0.0026(18) 0.0037(19) -0.0057(17)
F1 0.0409(13) 0.0784(17) 0.136(2) 0.0004(15) 0.0115(14) -0.0008(12)
F2 0.093(2) 0.195(3) 0.079(2) 0.023(2) 0.0023(17) -0.036(2)
F3 0.087(2) 0.049(2) 0.189(4) 0.000 0.040(3) 0.000
F4 0.054(2) 0.042(2) 0.304(6) 0.000 -0.018(3) 0.000
N1 0.0435(18) 0.0404(19) 0.052(2) 0.0041(16) 0.0043(16) 0.0033(15)
N2 0.0471(19) 0.0386(19) 0.065(2) -0.0037(16) 0.0076(17) 0.0017(16)
P1 0.0419(9) 0.0491(11) 0.0875(15) 0.000 0.0036(9) 0.000

loop_
_atom_type_symbol
_atom_type_description
_atom_type_scat_dispersion_real
_atom_type_scat_dispersion_imag
_atom_type_scat_source
C C 0.0033 0.0016 'International Tables Vol C Tables 4.2.6.8 and 6.1.1.4'
H H 0.0000 0.0000 'International Tables Vol C Tables 4.2.6.8 and 6.1.1.4'
Cu Cu 0.3201 1.2651 'International Tables Vol C Tables 4.2.6.8 and 6.1.1.4'
F F 0.0171 0.0103 'International Tables Vol C Tables 4.2.6.8 and 6.1.1.4'
N N 0.0061 0.0033 'International Tables Vol C Tables 4.2.6.8 and 6.1.1.4'
P P 0.1023 0.0942 'International Tables Vol C Tables 4.2.6.8 and 6.1.1.4'

loop_
_geom_angle_atom_site_label_1
_geom_angle_atom_site_label_2
_geom_angle_atom_site_label_3
_geom_angle
_geom_angle_site_symmetry_1
_geom_angle_site_symmetry_3
N1 Cu1 N1 80.88(16) . 2_755
N1 Cu1 N2 147.45(12) . .
N1 Cu1 N2 108.13(11) 2_755 .
N1 Cu1 N2 108.13(11) . 2_755
N1 Cu1 N2 147.45(12) 2_755 2_755
N2 Cu1 N2 81.40(17) . 2_755
N1 C1 C2 123.5(4) . .
N1 C1 H1 118.3 . .
C2 C1 H1 118.3 . .
C3 C2 C1 119.5(4) . .
C3 C2 H2 120.2 . .
C1 C2 H2 120.2 . .
C2 C3 C4 119.2(4) . .
C2 C3 H3 120.4 . .
C4 C3 H3 120.4 . .
C6 C4 C3 117.5(3) . .
C6 C4 C5 118.7(4) . .
C3 C4 C5 123.8(3) . .
C5 C5 C4 121.5(2) 2_755 .
C5 C5 H5 119.3 2_755 .
C4 C5 H5 119.3 . .
N1 C6 C4 123.3(3) . .
N1 C6 C6 116.89(19) . 2_755
C4 C6 C6 119.8(2) . 2_755
N2 C7 C8 124.0(4) . .
N2 C7 H7 118.0 . .
C8 C7 H7 118.0 . .
C9 C8 C7 119.1(4) . .
C9 C8 H8 120.5 . .
C7 C8 H8 120.5 . .
C8 C9 C10 119.9(4) . .
C8 C9 H9 120.1 . .
C10 C9 H9 120.1 . .
C12 C10 C9 117.1(4) . .
C12 C10 C11 119.5(3) . .
C9 C10 C11 123.4(4) . .
C11 C11 C10 121.1(2) 2_755 .
C11 C11 H11 119.5 2_755 .
C10 C11 H11 119.5 . .
N2 C12 C10 123.4(3) . .
N2 C12 C12 117.20(18) . 2_755
C10 C12 C12 119.4(2) . 2_755
C1 N1 C6 116.9(3) . .
C1 N1 Cu1 130.3(3) . .
C6 N1 Cu1 112.6(2) . .
C7 N2 C12 116.5(3) . .
C7 N2 Cu1 131.2(3) . .
C12 N2 Cu1 112.0(2) . .
F4 P1 F3 180.000(1) . .
F4 P1 F2 91.23(13) . 2_656
F3 P1 F2 88.77(13) . 2_656
F4 P1 F2 91.23(13) . .
F3 P1 F2 88.77(13) . .
F2 P1 F2 177.5(3) 2_656 .
F4 P1 F1 90.15(10) . 2_656
F3 P1 F1 89.85(10) . 2_656
F2 P1 F1 90.34(13) 2_656 2_656
F2 P1 F1 89.66(13) . 2_656
F4 P1 F1 90.15(10) . .
F3 P1 F1 89.85(10) . .
F2 P1 F1 89.66(13) 2_656 .
F2 P1 F1 90.34(13) . .
F1 P1 F1 179.7(2) 2_656 .

loop_
_geom_bond_atom_site_label_1
_geom_bond_atom_site_label_2
_geom_bond_distance
_geom_bond_site_symmetry_2
Cu1 N1 2.054(3) .
Cu1 N1 2.054(3) 2_755
Cu1 N2 2.055(3) .
Cu1 N2 2.055(3) 2_755
C1 N1 1.326(4) .
C1 C2 1.393(5) .
C1 H1 0.9300 .
C2 C3 1.357(5) .
C2 H2 0.9300 .
C3 C4 1.401(5) .
C3 H3 0.9300 .
C4 C6 1.398(4) .
C4 C5 1.430(4) .
C5 C5 1.327(7) 2_755
C5 H5 0.9300 .
C6 N1 1.360(4) .
C6 C6 1.433(6) 2_755
C7 N2 1.329(4) .
C7 C8 1.391(5) .
C7 H7 0.9300 .
C8 C9 1.353(5) .
C8 H8 0.9300 .
C9 C10 1.404(5) .
C9 H9 0.9300 .
C10 C12 1.401(4) .
C10 C11 1.433(4) .
C11 C11 1.329(7) 2_755
C11 H11 0.9300 .
C12 N2 1.364(4) .
C12 C12 1.432(6) 2_755
F1 P1 1.5924(19) .
F2 P1 1.569(3) .
F3 P1 1.567(3) .
F4 P1 1.555(3) .
P1 F2 1.569(3) 2_656
P1 F1 1.5924(19) 2_656

loop_
_geom_torsion_atom_site_label_1
_geom_torsion_atom_site_label_2
_geom_torsion_atom_site_label_3
_geom_torsion_atom_site_label_4
_geom_torsion
_geom_torsion_site_symmetry_1
_geom_torsion_site_symmetry_4
N1 C1 C2 C3 -1.2(6) . .
C1 C2 C3 C4 0.5(6) . .
C2 C3 C4 C6 1.5(5) . .
C2 C3 C4 C5 -178.9(4) . .
C6 C4 C5 C5 -1.5(7) . 2_755
C3 C4 C5 C5 178.9(5) . 2_755
C3 C4 C6 N1 -3.0(5) . .
C5 C4 C6 N1 177.4(3) . .
C3 C4 C6 C6 177.7(4) . 2_755
C5 C4 C6 C6 -1.9(6) . 2_755
N2 C7 C8 C9 -1.1(6) . .
C7 C8 C9 C10 1.3(6) . .
C8 C9 C10 C12 0.5(6) . .
C8 C9 C10 C11 -180.0(4) . .
C12 C10 C11 C11 -0.3(7) . 2_755
C9 C10 C11 C11 -179.8(5) . 2_755
C9 C10 C12 N2 -2.8(5) . .
C11 C10 C12 N2 177.7(3) . .
C9 C10 C12 C12 178.3(4) . 2_755
C11 C10 C12 C12 -1.3(6) . 2_755
C2 C1 N1 C6 -0.1(5) . .
C2 C1 N1 Cu1 -173.9(3) . .
C4 C6 N1 C1 2.3(5) . .
C6 C6 N1 C1 -178.4(4) 2_755 .
C4 C6 N1 Cu1 177.1(3) . .
C6 C6 N1 Cu1 -3.6(5) 2_755 .
N1 Cu1 N1 C1 175.2(4) 2_755 .
N2 Cu1 N1 C1 -75.3(4) . .
N2 Cu1 N1 C1 27.5(4) 2_755 .
N1 Cu1 N1 C6 1.27(16) 2_755 .
N2 Cu1 N1 C6 110.8(3) . .
N2 Cu1 N1 C6 -146.5(2) 2_755 .
C8 C7 N2 C12 -1.0(5) . .
C8 C7 N2 Cu1 -175.0(3) . .
C10 C12 N2 C7 3.0(5) . .
C12 C12 N2 C7 -178.0(4) 2_755 .
C10 C12 N2 Cu1 178.1(3) . .
C12 C12 N2 Cu1 -2.9(5) 2_755 .
N1 Cu1 N2 C7 -74.5(4) . .
N1 Cu1 N2 C7 27.3(4) 2_755 .
N2 Cu1 N2 C7 175.2(4) 2_755 .
N1 Cu1 N2 C12 111.4(3) . .
N1 Cu1 N2 C12 -146.9(2) 2_755 .
N2 Cu1 N2 C12 1.03(17) 2_755 .
